data_2019644
loop_
_publ_author_name
'Chrobak, Elwira'
'Michalik, Ewa'
'Kusz, Joachim'
'Nowak, Maria'
'Boryczka, Stanis\/law'

_publ_section_title
;
 Polymorphic forms of lupane triterpenoid betulonic aldehyde (betulonal)
;
_journal_coeditor_code KU3132
_journal_issue 9
_journal_name_full 'Acta Crystallographica Section C'
_journal_page_first
;
;
_journal_paper_doi 10.1107/S2053229614017379
_journal_volume 70
_journal_year 2014
_chemical_formula_iupac 'C30 H46 O2'
_chemical_formula_moiety 'C30 H46 O2'
_chemical_formula_sum 'C30 H46 O2'
_chemical_formula_weight 438.67
_chemical_name_common
;
Betulonic aldehyde, betulonal
;
_chemical_name_systematic
;
Lup-20(29)-en-28-al-3-one
;
_space_group_IT_number 19
_symmetry_cell_setting orthorhombic
_symmetry_space_group_name_Hall 'P 2ac 2ab'
_symmetry_space_group_name_H-M 'P 21 21 21'
_atom_sites_solution_hydrogens geom
_atom_sites_solution_primary direct
_atom_sites_solution_secondary difmap
_audit_creation_method SHELXL-97
_cell_angle_alpha 90.00
_cell_angle_beta 90.00
_cell_angle_gamma 90.00
_cell_formula_units_Z 4
_cell_length_a 10.3987(2)
_cell_length_b 13.8559(3)
_cell_length_c 17.1632(2)
_cell_measurement_reflns_used 15750
_cell_measurement_temperature 100.0(10)
_cell_measurement_theta_max 38.3620
_cell_measurement_theta_min 2.4730
_cell_volume 2472.93(8)
_computing_cell_refinement
;
CrysAlis PRO (Agilent, 2013)
;
_computing_data_collection
;
CrysAlis PRO (Agilent, 2013)
;
_computing_data_reduction
;
CrysAlis PRO (Agilent, 2013)
;
_computing_molecular_graphics
;
Mercury (Macrae <i>et al.</i>, 2006) and PLATON (Spek, 2009)
;
_computing_publication_material 'publCIF (Westrip, 2010)'
_computing_structure_refinement 'SHELXL97 (Sheldrick, 2008)'
_computing_structure_solution 'SHELXS97 (Sheldrick, 2008)'
_diffrn_ambient_temperature 100.0(10)
_diffrn_detector_area_resol_mean 10.4498
_diffrn_measured_fraction_theta_full 0.999
_diffrn_measured_fraction_theta_max 0.999
_diffrn_measurement_device_type
;
Agilent SuperNova diffractometer with an Atlas detector
;
_diffrn_measurement_method '\w scans'
_diffrn_radiation_monochromator mirror
_diffrn_radiation_source 'SuperNova (Mo) X-ray Source'
_diffrn_radiation_type MoK\a
_diffrn_radiation_wavelength 0.71073
_diffrn_reflns_av_R_equivalents 0.0198
_diffrn_reflns_av_sigmaI/netI 0.0189
_diffrn_reflns_limit_h_max 15
_diffrn_reflns_limit_h_min -14
_diffrn_reflns_limit_k_max 20
_diffrn_reflns_limit_k_min -19
_diffrn_reflns_limit_l_max 24
_diffrn_reflns_limit_l_min -22
_diffrn_reflns_number 24511
_diffrn_reflns_theta_full 31.00
_diffrn_reflns_theta_max 31.00
_diffrn_reflns_theta_min 2.29
_exptl_absorpt_coefficient_mu 0.071
_exptl_absorpt_correction_T_max 1.00000
_exptl_absorpt_correction_T_min 0.91697
_exptl_absorpt_correction_type multi-scan
_exptl_absorpt_process_details
;
(CrysAlis PRO; Agilent, 2013)
;
_exptl_crystal_colour colourless
_exptl_crystal_density_diffrn 1.178
_exptl_crystal_density_method 'not measured'
_exptl_crystal_description plate
_exptl_crystal_F_000 968
_exptl_crystal_size_max 0.30
_exptl_crystal_size_mid 0.26
_exptl_crystal_size_min 0.10
_refine_diff_density_max 0.349
_refine_diff_density_min -0.205
_refine_ls_extinction_method none
_refine_ls_goodness_of_fit_ref 1.021
_refine_ls_hydrogen_treatment constr
_refine_ls_matrix_type full
_refine_ls_number_parameters 305
_refine_ls_number_reflns 7855
_refine_ls_number_restraints 2
_refine_ls_restrained_S_all 1.021
_refine_ls_R_factor_all 0.0380
_refine_ls_R_factor_gt 0.0358
_refine_ls_shift/su_max 0.001
_refine_ls_shift/su_mean 0.000
_refine_ls_structure_factor_coef Fsqd
_refine_ls_weighting_details 'calc w=1/[\s^2^(Fo^2^)+(0.0426P)^2^+0.7618P] where P=(Fo^2^+2Fc^2^)/3'
_refine_ls_weighting_scheme calc
_refine_ls_wR_factor_gt 0.0919
_refine_ls_wR_factor_ref 0.0938
_reflns_number_gt 7535
_reflns_number_total 7855
_reflns_threshold_expression I>2sigma(I)
_cod_data_source_file ku3132sup1.cif
_cod_data_source_block II_polymorph
_cod_original_sg_symbol_H-M 'P21 21 21'
_cod_database_code 2019644
_cod_database_fobs_code 2019644

loop_
_symmetry_equiv_pos_as_xyz
'x, y, z'
'-x+1/2, -y, z+1/2'
'-x, y+1/2, -z+1/2'
'x+1/2, -y+1/2, -z'

loop_
_atom_site_type_symbol
_atom_site_label
_atom_site_fract_x
_atom_site_fract_y
_atom_site_fract_z
_atom_site_U_iso_or_equiv
_atom_site_adp_type
_atom_site_calc_flag
_atom_site_refinement_flags
_atom_site_occupancy
_atom_site_symmetry_multiplicity
_atom_site_disorder_assembly
_atom_site_disorder_group
O O1 0.58894(10) -0.03494(8) 1.14232(6) 0.0364(2) Uani d . 1 1 . .
C C1 0.74851(11) 0.16505(8) 1.06364(6) 0.01888(19) Uani d . 1 1 . .
H H1A 0.8084 0.2166 1.0803 0.023 Uiso calc R 1 1 . .
H H1B 0.6611 0.1932 1.0617 0.023 Uiso calc R 1 1 . .
C C2 0.75044(12) 0.08385(9) 1.12463(6) 0.0228(2) Uani d . 1 1 . .
H H2A 0.8403 0.0627 1.1331 0.027 Uiso calc R 1 1 . .
H H2B 0.7171 0.1090 1.1747 0.027 Uiso calc R 1 1 . .
C C3 0.67054(12) -0.00148(9) 1.09977(6) 0.0222(2) Uani d . 1 1 . .
C C4 0.69646(11) -0.04233(8) 1.01828(6) 0.01937(19) Uani d . 1 1 . .
C C5 0.69810(10) 0.04404(7) 0.95983(5) 0.01485(17) Uani d . 1 1 . .
H H5 0.6087 0.0705 0.9611 0.018 Uiso calc R 1 1 . .
C C6 0.71914(11) 0.01291(7) 0.87504(6) 0.01699(18) Uani d . 1 1 . .
H H6A 0.8105 -0.0049 0.8673 0.020 Uiso calc R 1 1 . .
H H6B 0.6658 -0.0446 0.8636 0.020 Uiso calc R 1 1 . .
C C7 0.68320(10) 0.09459(7) 0.81931(5) 0.01604(18) Uani d . 1 1 . .
H H7A 0.5898 0.1073 0.8239 0.019 Uiso calc R 1 1 . .
H H7B 0.7002 0.0732 0.7652 0.019 Uiso calc R 1 1 . .
C C8 0.75668(9) 0.18961(7) 0.83405(5) 0.01263(16) Uani d . 1 1 . .
C C9 0.75119(10) 0.21465(7) 0.92288(5) 0.01345(16) Uani d . 1 1 . .
H H9 0.6585 0.2288 0.9334 0.016 Uiso calc R 1 1 . .
C C10 0.78640(10) 0.13146(7) 0.98091(5) 0.01434(17) Uani d . 1 1 . .
C C11 0.82145(11) 0.31032(7) 0.93930(6) 0.01823(19) Uani d . 1 1 . .
H H11A 0.8121 0.3266 0.9952 0.022 Uiso calc R 1 1 . .
H H11B 0.9142 0.3019 0.9284 0.022 Uiso calc R 1 1 . .
C C12 0.76985(11) 0.39402(7) 0.89024(6) 0.01748(18) Uani d . 1 1 . .
H H12A 0.6810 0.4093 0.9070 0.021 Uiso calc R 1 1 . .
H H12B 0.8236 0.4519 0.8993 0.021 Uiso calc R 1 1 . .
C C13 0.76983(9) 0.37005(7) 0.80322(6) 0.01386(16) Uani d . 1 1 . .
H H13 0.8611 0.3568 0.7883 0.017 Uiso calc R 1 1 . .
C C14 0.69209(9) 0.27551(7) 0.78683(5) 0.01271(16) Uani d . 1 1 . .
C C15 0.69300(10) 0.25305(7) 0.69814(6) 0.01672(18) Uani d . 1 1 . .
H H15A 0.7809 0.2332 0.6829 0.020 Uiso calc R 1 1 . .
H H15B 0.6349 0.1978 0.6882 0.020 Uiso calc R 1 1 . .
C C16 0.65136(11) 0.33790(8) 0.64658(6) 0.01951(19) Uani d . 1 1 . .
H H16A 0.6604 0.3201 0.5910 0.023 Uiso calc R 1 1 . .
H H16B 0.5599 0.3534 0.6566 0.023 Uiso calc R 1 1 . .
C C17 0.73431(10) 0.42539(7) 0.66427(6) 0.01795(18) Uani d . 1 1 A .
C C18 0.72268(10) 0.45247(7) 0.75083(6) 0.01516(17) Uani d . 1 1 . .
H H18 0.6290 0.4611 0.7619 0.018 Uiso calc R 1 1 . .
C C19 0.78504(10) 0.55314(7) 0.75692(6) 0.01768(18) Uani d . 1 1 . .
H H19 0.8796 0.5447 0.7652 0.021 Uiso calc R 1 1 . .
C C20 0.73410(11) 0.62069(8) 0.81885(7) 0.0216(2) Uani d . 1 1 . .
C C21 0.76329(11) 0.59846(8) 0.67393(7) 0.0216(2) Uani d . 1 1 . .
H H21A 0.7083 0.6566 0.6777 0.026 Uiso calc R 1 1 . .
H H21B 0.8466 0.6172 0.6504 0.026 Uiso calc R 1 1 . .
C C22 0.69701(12) 0.52073(8) 0.62404(7) 0.0226(2) Uani d . 1 1 . .
H H22A 0.7288 0.5224 0.5697 0.027 Uiso calc R 1 1 . .
H H22B 0.6026 0.5297 0.6239 0.027 Uiso calc R 1 1 . .
C C23 0.58740(13) -0.11220(9) 0.99805(7) 0.0267(2) Uani d . 1 1 . .
H H23A 0.5782 -0.1599 1.0398 0.040 Uiso calc R 1 1 . .
H H23B 0.6073 -0.1452 0.9490 0.040 Uiso calc R 1 1 . .
H H23C 0.5069 -0.0762 0.9924 0.040 Uiso calc R 1 1 . .
C C24 0.82287(12) -0.10070(8) 1.02012(7) 0.0245(2) Uani d . 1 1 . .
H H24A 0.8097 -0.1603 1.0498 0.037 Uiso calc R 1 1 . .
H H24B 0.8904 -0.0621 1.0450 0.037 Uiso calc R 1 1 . .
H H24C 0.8488 -0.1167 0.9668 0.037 Uiso calc R 1 1 . .
C C25 0.93129(10) 0.10783(8) 0.98129(6) 0.01824(19) Uani d . 1 1 . .
H H25A 0.9806 0.1670 0.9721 0.027 Uiso calc R 1 1 . .
H H25B 0.9502 0.0609 0.9401 0.027 Uiso calc R 1 1 . .
H H25C 0.9552 0.0805 1.0319 0.027 Uiso calc R 1 1 . .
C C26 0.89673(10) 0.17365(8) 0.80668(6) 0.01716(18) Uani d . 1 1 . .
H H26A 0.9278 0.1114 0.8261 0.026 Uiso calc R 1 1 . .
H H26B 0.9514 0.2255 0.8270 0.026 Uiso calc R 1 1 . .
H H26C 0.8998 0.1739 0.7496 0.026 Uiso calc R 1 1 . .
C C27 0.54934(10) 0.28884(8) 0.80948(6) 0.01746(18) Uani d . 1 1 . .
H H27A 0.5162 0.3482 0.7858 0.026 Uiso calc R 1 1 . .
H H27B 0.5419 0.2932 0.8663 0.026 Uiso calc R 1 1 . .
H H27C 0.4994 0.2336 0.7907 0.026 Uiso calc R 1 1 . .
C C28 0.87024(12) 0.40434(9) 0.63657(7) 0.0274(2) Uani d D 1 1 . .
C C29 0.62078(12) 0.61221(9) 0.85442(8) 0.0276(2) Uani d . 1 1 . .
H H29A 0.5936 0.6601 0.8904 0.033 Uiso calc R 1 1 . .
H H29B 0.5672 0.5583 0.8438 0.033 Uiso calc R 1 1 . .
C C30 0.82068(14) 0.70538(10) 0.83473(10) 0.0352(3) Uani d . 1 1 . .
H H30A 0.7801 0.7479 0.8732 0.053 Uiso calc R 1 1 . .
H H30B 0.8351 0.7412 0.7863 0.053 Uiso calc R 1 1 . .
H H30C 0.9032 0.6822 0.8550 0.053 Uiso calc R 1 1 . .
O O2A 0.96717(11) 0.41684(9) 0.66528(7) 0.0267(3) Uani d PD 0.769(3) 1 A 1
H H2AO 0.8662 0.3763 0.5770 0.032 Uiso d PRD 0.769(3) 1 A 1
O O2B 0.92433(18) 0.3506(3) 0.5993(2) 0.0393(13) Uani d PD 0.231(3) 1 A 2
H H2BO 0.9291 0.4458 0.6774 0.047 Uiso d PRD 0.231(3) 1 A 2

loop_
_atom_site_aniso_label
_atom_site_aniso_U_11
_atom_site_aniso_U_22
_atom_site_aniso_U_33
_atom_site_aniso_U_12
_atom_site_aniso_U_13
_atom_site_aniso_U_23
O1 0.0393(6) 0.0459(6) 0.0240(4) -0.0136(5) 0.0046(4) 0.0053(4)
C1 0.0242(5) 0.0204(4) 0.0120(4) -0.0002(4) -0.0007(4) -0.0024(3)
C2 0.0300(6) 0.0259(5) 0.0125(4) -0.0026(4) -0.0023(4) 0.0002(4)
C3 0.0248(5) 0.0261(5) 0.0158(4) -0.0019(4) -0.0033(4) 0.0052(4)
C4 0.0240(5) 0.0189(4) 0.0152(4) -0.0037(4) -0.0042(4) 0.0038(3)
C5 0.0174(4) 0.0151(4) 0.0120(4) -0.0020(3) -0.0026(3) 0.0009(3)
C6 0.0238(5) 0.0135(4) 0.0136(4) -0.0013(4) -0.0030(3) 0.0002(3)
C7 0.0220(5) 0.0139(4) 0.0122(4) -0.0021(3) -0.0034(3) -0.0001(3)
C8 0.0141(4) 0.0128(4) 0.0111(3) 0.0005(3) 0.0002(3) -0.0010(3)
C9 0.0156(4) 0.0133(4) 0.0115(4) -0.0003(3) -0.0006(3) -0.0013(3)
C10 0.0172(4) 0.0146(4) 0.0112(4) -0.0004(3) -0.0017(3) -0.0012(3)
C11 0.0233(5) 0.0155(4) 0.0159(4) -0.0026(4) -0.0040(4) -0.0020(3)
C12 0.0221(5) 0.0134(4) 0.0169(4) -0.0020(4) -0.0004(3) -0.0020(3)
C13 0.0141(4) 0.0121(4) 0.0153(4) 0.0006(3) 0.0003(3) 0.0002(3)
C14 0.0126(4) 0.0124(4) 0.0131(4) 0.0006(3) 0.0002(3) -0.0003(3)
C15 0.0207(4) 0.0158(4) 0.0137(4) 0.0014(4) -0.0014(4) 0.0000(3)
C16 0.0252(5) 0.0181(4) 0.0153(4) 0.0025(4) -0.0029(4) 0.0011(3)
C17 0.0196(5) 0.0168(4) 0.0175(4) 0.0028(4) 0.0018(4) 0.0027(3)
C18 0.0139(4) 0.0132(4) 0.0183(4) 0.0010(3) 0.0005(3) 0.0014(3)
C19 0.0151(4) 0.0141(4) 0.0239(5) 0.0000(3) 0.0008(4) 0.0025(3)
C20 0.0211(5) 0.0150(4) 0.0285(5) 0.0013(4) 0.0005(4) -0.0009(4)
C21 0.0202(5) 0.0175(4) 0.0272(5) 0.0006(4) -0.0001(4) 0.0067(4)
C22 0.0270(6) 0.0188(4) 0.0221(5) 0.0029(4) -0.0011(4) 0.0058(4)
C23 0.0321(6) 0.0246(5) 0.0233(5) -0.0109(5) -0.0060(4) 0.0068(4)
C24 0.0305(6) 0.0196(5) 0.0234(5) 0.0009(4) -0.0080(4) 0.0038(4)
C25 0.0166(4) 0.0199(5) 0.0182(4) -0.0002(4) -0.0034(3) -0.0001(4)
C26 0.0155(4) 0.0203(5) 0.0157(4) 0.0045(3) 0.0022(3) 0.0013(3)
C27 0.0132(4) 0.0175(4) 0.0217(4) 0.0010(3) 0.0010(3) 0.0007(4)
C28 0.0278(6) 0.0217(5) 0.0325(6) 0.0061(4) 0.0128(5) 0.0076(5)
C29 0.0261(6) 0.0197(5) 0.0369(6) 0.0006(4) 0.0068(5) -0.0046(5)
C30 0.0308(6) 0.0257(6) 0.0490(8) -0.0048(5) 0.0039(6) -0.0127(6)
O2A 0.0210(5) 0.0291(6) 0.0300(6) 0.0004(4) 0.0052(4) 0.0005(5)
O2B 0.038(3) 0.041(3) 0.039(3) 0.008(2) 0.0146(19) 0.000(2)

loop_
_atom_type_symbol
_atom_type_description
_atom_type_scat_dispersion_real
_atom_type_scat_dispersion_imag
_atom_type_scat_source
C C 0.0033 0.0016 'International Tables Vol C Tables 4.2.6.8 and 6.1.1.4'
H H 0.0000 0.0000 'International Tables Vol C Tables 4.2.6.8 and 6.1.1.4'
O O 0.0106 0.0060 'International Tables Vol C Tables 4.2.6.8 and 6.1.1.4'

loop_
_geom_angle_atom_site_label_1
_geom_angle_atom_site_label_2
_geom_angle_atom_site_label_3
_geom_angle
C2 C1 C10 113.70(9)
C2 C1 H1A 108.8
C10 C1 H1A 108.8
C2 C1 H1B 108.8
C10 C1 H1B 108.8
H1A C1 H1B 107.7
C3 C2 C1 111.98(9)
C3 C2 H2A 109.2
C1 C2 H2A 109.2
C3 C2 H2B 109.2
C1 C2 H2B 109.2
H2A C2 H2B 107.9
O1 C3 C2 121.04(11)
O1 C3 C4 122.13(11)
C2 C3 C4 116.82(9)
C23 C4 C3 108.07(10)
C23 C4 C24 107.70(9)
C3 C4 C24 108.94(9)
C23 C4 C5 110.30(8)
C3 C4 C5 107.77(9)
C24 C4 C5 113.91(9)
C6 C5 C4 113.31(8)
C6 C5 C10 110.73(8)
C4 C5 C10 116.85(8)
C6 C5 H5 104.9
C4 C5 H5 104.9
C10 C5 H5 104.9
C7 C6 C5 110.54(8)
C7 C6 H6A 109.5
C5 C6 H6A 109.5
C7 C6 H6B 109.5
C5 C6 H6B 109.5
H6A C6 H6B 108.1
C6 C7 C8 114.09(8)
C6 C7 H7A 108.7
C8 C7 H7A 108.7
C6 C7 H7B 108.7
C8 C7 H7B 108.7
H7A C7 H7B 107.6
C7 C8 C26 107.13(8)
C7 C8 C9 109.33(7)
C26 C8 C9 111.23(8)
C7 C8 C14 110.25(7)
C26 C8 C14 110.51(7)
C9 C8 C14 108.39(7)
C11 C9 C8 110.61(8)
C11 C9 C10 113.96(8)
C8 C9 C10 116.60(7)
C11 C9 H9 104.8
C8 C9 H9 104.8
C10 C9 H9 104.8
C25 C10 C1 108.01(8)
C25 C10 C5 114.24(8)
C1 C10 C5 107.25(8)
C25 C10 C9 112.78(8)
C1 C10 C9 107.64(8)
C5 C10 C9 106.61(7)
C12 C11 C9 112.67(8)
C12 C11 H11A 109.1
C9 C11 H11A 109.1
C12 C11 H11B 109.1
C9 C11 H11B 109.1
H11A C11 H11B 107.8
C13 C12 C11 111.87(8)
C13 C12 H12A 109.2
C11 C12 H12A 109.2
C13 C12 H12B 109.2
C11 C12 H12B 109.2
H12A C12 H12B 107.9
C12 C13 C18 114.24(8)
C12 C13 C14 110.94(8)
C18 C13 C14 110.65(8)
C12 C13 H13 106.9
C18 C13 H13 106.9
C14 C13 H13 106.9
C27 C14 C15 106.04(8)
C27 C14 C13 110.54(8)
C15 C14 C13 109.92(8)
C27 C14 C8 111.54(8)
C15 C14 C8 110.31(7)
C13 C14 C8 108.48(7)
C16 C15 C14 114.21(8)
C16 C15 H15A 108.7
C14 C15 H15A 108.7
C16 C15 H15B 108.7
C14 C15 H15B 108.7
H15A C15 H15B 107.6
C17 C16 C15 109.64(9)
C17 C16 H16A 109.7
C15 C16 H16A 109.7
C17 C16 H16B 109.7
C15 C16 H16B 109.7
H16A C16 H16B 108.2
C16 C17 C28 108.22(9)
C16 C17 C18 110.09(8)
C28 C17 C18 114.99(9)
C16 C17 C22 116.87(9)
C28 C17 C22 104.98(9)
C18 C17 C22 101.77(8)
C13 C18 C17 111.08(8)
C13 C18 C19 119.95(8)
C17 C18 C19 104.68(8)
C13 C18 H18 106.8
C17 C18 H18 106.8
C19 C18 H18 106.8
C20 C19 C18 117.41(9)
C20 C19 C21 109.82(9)
C18 C19 C21 103.84(8)
C20 C19 H19 108.5
C18 C19 H19 108.5
C21 C19 H19 108.5
C29 C20 C30 121.01(11)
C29 C20 C19 125.27(10)
C30 C20 C19 113.62(10)
C22 C21 C19 106.79(8)
C22 C21 H21A 110.4
C19 C21 H21A 110.4
C22 C21 H21B 110.4
C19 C21 H21B 110.4
H21A C21 H21B 108.6
C21 C22 C17 103.77(9)
C21 C22 H22A 111.0
C17 C22 H22A 111.0
C21 C22 H22B 111.0
C17 C22 H22B 111.0
H22A C22 H22B 109.0
C4 C23 H23A 109.5
C4 C23 H23B 109.5
H23A C23 H23B 109.5
C4 C23 H23C 109.5
H23A C23 H23C 109.5
H23B C23 H23C 109.5
C4 C24 H24A 109.5
C4 C24 H24B 109.5
H24A C24 H24B 109.5
C4 C24 H24C 109.5
H24A C24 H24C 109.5
H24B C24 H24C 109.5
C10 C25 H25A 109.5
C10 C25 H25B 109.5
H25A C25 H25B 109.5
C10 C25 H25C 109.5
H25A C25 H25C 109.5
H25B C25 H25C 109.5
C8 C26 H26A 109.5
C8 C26 H26B 109.5
H26A C26 H26B 109.5
C8 C26 H26C 109.5
H26A C26 H26C 109.5
H26B C26 H26C 109.5
C14 C27 H27A 109.5
C14 C27 H27B 109.5
H27A C27 H27B 109.5
C14 C27 H27C 109.5
H27A C27 H27C 109.5
H27B C27 H27C 109.5
O2B C28 O2A 84.54(16)
O2B C28 C17 139.95(13)
O2A C28 C17 131.36(11)
O2A C28 H2AO 119.6
C17 C28 H2AO 109.0
O2B C28 H2BO 115.4
C17 C28 H2BO 102.7
H2AO C28 H2BO 143.7
C20 C29 H29A 120.0
C20 C29 H29B 120.0
H29A C29 H29B 120.0
C20 C30 H30A 109.5
C20 C30 H30B 109.5
H30A C30 H30B 109.5
C20 C30 H30C 109.5
H30A C30 H30C 109.5
H30B C30 H30C 109.5
C28 O2A H2BO 70.6
C28 O2B H2AO 66.4

loop_
_geom_bond_atom_site_label_1
_geom_bond_atom_site_label_2
_geom_bond_distance
O1 C3 1.2117(15)
C1 C2 1.5370(15)
C1 C10 1.5452(14)
C1 H1A 0.9900
C1 H1B 0.9900
C2 C3 1.5068(17)
C2 H2A 0.9900
C2 H2B 0.9900
C3 C4 1.5326(15)
C4 C23 1.5310(16)
C4 C24 1.5436(17)
C4 C5 1.5617(14)
C5 C6 1.5335(14)
C5 C10 1.5625(14)
C5 H5 1.0000
C6 C7 1.5282(13)
C6 H6A 0.9900
C6 H6B 0.9900
C7 C8 1.5431(13)
C7 H7A 0.9900
C7 H7B 0.9900
C8 C26 1.5461(14)
C8 C9 1.5646(13)
C8 C14 1.5889(13)
C9 C11 1.5395(14)
C9 C10 1.5668(13)
C9 H9 1.0000
C10 C25 1.5419(15)
C11 C12 1.5304(15)
C11 H11A 0.9900
C11 H11B 0.9900
C12 C13 1.5300(14)
C12 H12A 0.9900
C12 H12B 0.9900
C13 C18 1.5341(13)
C13 C14 1.5648(13)
C13 H13 1.0000
C14 C27 1.5455(14)
C14 C15 1.5537(13)
C15 C16 1.5339(14)
C15 H15A 0.9900
C15 H15B 0.9900
C16 C17 1.5185(15)
C16 H16A 0.9900
C16 H16B 0.9900
C17 C28 1.5196(16)
C17 C18 1.5370(14)
C17 C22 1.5403(15)
C18 C19 1.5418(14)
C18 H18 1.0000
C19 C20 1.5121(15)
C19 C21 1.5730(15)
C19 H19 1.0000
C20 C29 1.3324(17)
C20 C30 1.5039(17)
C21 C22 1.5388(16)
C21 H21A 0.9900
C21 H21B 0.9900
C22 H22A 0.9900
C22 H22B 0.9900
C23 H23A 0.9800
C23 H23B 0.9800
C23 H23C 0.9800
C24 H24A 0.9800
C24 H24B 0.9800
C24 H24C 0.9800
C25 H25A 0.9800
C25 H25B 0.9800
C25 H25C 0.9800
C26 H26A 0.9800
C26 H26B 0.9800
C26 H26C 0.9800
C27 H27A 0.9800
C27 H27B 0.9800
C27 H27C 0.9800
C28 O2B 1.1320(19)
C28 O2A 1.1353(17)
C28 H2AO 1.0937
C28 H2BO 1.0937
C29 H29A 0.9500
C29 H29B 0.9500
C30 H30A 0.9800
C30 H30B 0.9800
C30 H30C 0.9800
O2A H2BO 0.6003
O2B H2AO 0.7987

loop_
_geom_torsion_atom_site_label_1
_geom_torsion_atom_site_label_2
_geom_torsion_atom_site_label_3
_geom_torsion_atom_site_label_4
_geom_torsion
C10 C1 C2 C3 -53.38(13)
C1 C2 C3 O1 -127.94(12)
C1 C2 C3 C4 51.27(14)
O1 C3 C4 C23 11.49(16)
C2 C3 C4 C23 -167.70(10)
O1 C3 C4 C24 -105.26(13)
C2 C3 C4 C24 75.54(12)
O1 C3 C4 C5 130.68(12)
C2 C3 C4 C5 -48.51(13)
C23 C4 C5 C6 -60.46(12)
C3 C4 C5 C6 -178.22(9)
C24 C4 C5 C6 60.78(12)
C23 C4 C5 C10 168.98(9)
C3 C4 C5 C10 51.22(12)
C24 C4 C5 C10 -69.78(12)
C4 C5 C6 C7 164.34(9)
C10 C5 C6 C7 -62.11(11)
C5 C6 C7 C8 56.80(11)
C6 C7 C8 C26 72.23(10)
C6 C7 C8 C9 -48.42(11)
C6 C7 C8 C14 -167.47(8)
C7 C8 C9 C11 -178.86(8)
C26 C8 C9 C11 63.03(10)
C14 C8 C9 C11 -58.66(10)
C7 C8 C9 C10 48.79(11)
C26 C8 C9 C10 -69.32(11)
C14 C8 C9 C10 168.99(8)
C2 C1 C10 C25 -70.17(11)
C2 C1 C10 C5 53.41(11)
C2 C1 C10 C9 167.78(9)
C6 C5 C10 C25 -66.47(10)
C4 C5 C10 C25 65.28(11)
C6 C5 C10 C1 173.87(8)
C4 C5 C10 C1 -54.38(11)
C6 C5 C10 C9 58.80(10)
C4 C5 C10 C9 -169.45(8)
C11 C9 C10 C25 -58.61(11)
C8 C9 C10 C25 72.20(11)
C11 C9 C10 C1 60.44(11)
C8 C9 C10 C1 -168.76(8)
C11 C9 C10 C5 175.24(8)
C8 C9 C10 C5 -53.95(11)
C8 C9 C11 C12 55.36(11)
C10 C9 C11 C12 -170.96(8)
C9 C11 C12 C13 -53.50(12)
C11 C12 C13 C18 -178.32(9)
C11 C12 C13 C14 55.78(11)
C12 C13 C14 C27 63.02(10)
C18 C13 C14 C27 -64.86(10)
C12 C13 C14 C15 179.73(8)
C18 C13 C14 C15 51.86(10)
C12 C13 C14 C8 -59.58(10)
C18 C13 C14 C8 172.54(8)
C7 C8 C14 C27 58.23(10)
C26 C8 C14 C27 176.47(8)
C9 C8 C14 C27 -61.40(10)
C7 C8 C14 C15 -59.34(10)
C26 C8 C14 C15 58.90(10)
C9 C8 C14 C15 -178.97(8)
C7 C8 C14 C13 -179.78(8)
C26 C8 C14 C13 -61.54(9)
C9 C8 C14 C13 60.59(9)
C27 C14 C15 C16 67.83(11)
C13 C14 C15 C16 -51.68(11)
C8 C14 C15 C16 -171.26(8)
C14 C15 C16 C17 55.20(12)
C15 C16 C17 C28 68.06(11)
C15 C16 C17 C18 -58.38(11)
C15 C16 C17 C22 -173.78(9)
C12 C13 C18 C17 176.08(9)
C14 C13 C18 C17 -57.87(10)
C12 C13 C18 C19 53.70(12)
C14 C13 C18 C19 179.75(8)
C16 C17 C18 C13 61.43(11)
C28 C17 C18 C13 -61.10(11)
C22 C17 C18 C13 -173.96(8)
C16 C17 C18 C19 -167.72(8)
C28 C17 C18 C19 69.75(10)
C22 C17 C18 C19 -43.11(10)
C13 C18 C19 C20 -84.84(12)
C17 C18 C19 C20 149.70(9)
C13 C18 C19 C21 153.75(9)
C17 C18 C19 C21 28.30(10)
C18 C19 C20 C29 -18.72(17)
C21 C19 C20 C29 99.53(13)
C18 C19 C20 C30 164.97(10)
C21 C19 C20 C30 -76.78(13)
C20 C19 C21 C22 -129.22(10)
C18 C19 C21 C22 -2.87(11)
C19 C21 C22 C17 -23.41(11)
C16 C17 C22 C21 160.53(9)
C28 C17 C22 C21 -79.58(10)
C18 C17 C22 C21 40.59(10)
C16 C17 C28 O2B 13.0(4)
C18 C17 C28 O2B 136.5(4)
C22 C17 C28 O2B -112.5(4)
C16 C17 C28 O2A -135.26(15)
C18 C17 C28 O2A -11.72(19)
C22 C17 C28 O2A 99.24(16)
